data_2006246
loop_
_publ_author_name
'Scherowsky, G\"unter'
'Frackowiak, Esther'
'Adam, David'

_publ_section_title
;
 4,5,6,7,8,9-Hexamethoxyindeno[1,2,3-<i>ij</i>]isoquinoline
;
_journal_issue 6
_journal_name_full 'Acta Crystallographica Section C'
_journal_page_first IUC9700005
_journal_paper_doi 10.1107/S0108270197007695
_journal_volume 53
_journal_year 1997
_chemical_formula_sum 'C21 H21 N O6'
_chemical_formula_weight 383.39
_chemical_name_common 4,5,6,7,8,9-Hexamethoxy-indeno[1,2,3-ij]isoquinoline
_chemical_name_systematic
;
 ?
;
_space_group_IT_number 15
_symmetry_cell_setting monoclinic
_symmetry_space_group_name_Hall '-C 2yc'
_symmetry_space_group_name_H-M 'C 1 2/c 1'
_audit_creation_method SHELXL
_cell_angle_alpha 90.00
_cell_angle_beta 107.55(2)
_cell_angle_gamma 90.00
_cell_formula_units_Z 8
_cell_length_a 19.133(2)
_cell_length_b 10.2247(10)
_cell_length_c 20.0835(14)
_cell_measurement_reflns_used 24
_cell_measurement_temperature 293(2)
_cell_measurement_theta_max 26.3
_cell_measurement_theta_min 2.6
_cell_volume 3746.0(7)
_computing_cell_refinement 'Siemens XSCANS'
_computing_data_collection 'Siemens XSCANS'
_computing_structure_refinement 'SHELXL-93 (Sheldrick, 1993)'
_computing_structure_solution 'SHELXS-86 (Sheldrick, 1990)'
_diffrn_ambient_temperature 293(2)
_diffrn_measurement_device 'Siemens P4'
_diffrn_measurement_method '\w scans'
_diffrn_radiation_monochromator graphite
_diffrn_radiation_source 'fine-focus sealed tube'
_diffrn_radiation_type MoK\a
_diffrn_radiation_wavelength 0.71073
_diffrn_reflns_av_R_equivalents 0.1172
_diffrn_reflns_av_sigmaI/netI 0.0973
_diffrn_reflns_limit_h_max 22
_diffrn_reflns_limit_h_min -22
_diffrn_reflns_limit_k_max 12
_diffrn_reflns_limit_k_min -11
_diffrn_reflns_limit_l_max 23
_diffrn_reflns_limit_l_min -13
_diffrn_reflns_number 7131
_diffrn_reflns_theta_max 24.87
_diffrn_reflns_theta_min 2.66
_diffrn_standards_decay_% 2
_diffrn_standards_interval_time 60
_diffrn_standards_number 3
_exptl_absorpt_coefficient_mu 0.100
_exptl_absorpt_correction_type none
_exptl_crystal_colour clear
_exptl_crystal_density_diffrn 1.360
_exptl_crystal_description prism
_exptl_crystal_F_000 1616
_exptl_crystal_size_max 0.2
_exptl_crystal_size_mid 0.15
_exptl_crystal_size_min 0.15
_refine_diff_density_max 0.289
_refine_diff_density_min -0.329
_refine_ls_extinction_method none
_refine_ls_goodness_of_fit_all 1.191
_refine_ls_goodness_of_fit_obs 1.319
_refine_ls_hydrogen_treatment noref
_refine_ls_matrix_type full
_refine_ls_number_parameters 253
_refine_ls_number_reflns 3235
_refine_ls_number_restraints 0
_refine_ls_restrained_S_all 1.193
_refine_ls_restrained_S_obs 1.319
_refine_ls_R_factor_all 0.1498
_refine_ls_R_factor_obs .0691
_refine_ls_shift/esd_max 0.002
_refine_ls_shift/esd_mean 0.000
_refine_ls_structure_factor_coef Fsqd
_refine_ls_weighting_details 'w=1/[\s^2^(Fo^2^)+(0.1000P)^2^+0.0000P] where P=(Fo^2^+2Fc^2^)/3'
_refine_ls_weighting_scheme calc
_refine_ls_wR_factor_all 0.2177
_refine_ls_wR_factor_obs .1663
_reflns_number_observed 1655
_reflns_number_total 3236
_reflns_observed_criterion >2sigma(I)
_cod_data_source_file qa0003.cif
_cod_data_source_block cl
_cod_depositor_comments
;
The following automatic conversions were performed:

'_refine_ls_weighting_scheme' value 'calc
w=1/[\s^2^(Fo^2^)+(0.1000P)^2^+0.0000P] where P=(Fo^2^+2Fc^2^)/3' was
changed to 'calc'. New tag '_refine_ls_weighting_details' was
created. The value of the new tag was set to
'w=1/[\s^2^(Fo^2^)+(0.1000P)^2^+0.0000P] where P=(Fo^2^+2Fc^2^)/3'.

Automatic conversion script
Id: cif_fix_values 3143 2015-03-26 13:38:13Z robertas 
;
_cod_original_cell_volume 3745.9(6)
_cod_original_sg_symbol_H-M 'C 2/c'
_cod_database_code 2006246

loop_
_symmetry_equiv_pos_as_xyz
'x, y, z'
'-x, y, -z+1/2'
'x+1/2, y+1/2, z'
'-x+1/2, y+1/2, -z+1/2'
'-x, -y, -z'
'x, -y, z-1/2'
'-x+1/2, -y+1/2, -z'
'x+1/2, -y+1/2, z-1/2'

loop_
_atom_site_aniso_label
_atom_site_aniso_U_11
_atom_site_aniso_U_22
_atom_site_aniso_U_33
_atom_site_aniso_U_12
_atom_site_aniso_U_13
_atom_site_aniso_U_23
C1 .067(3) .034(2) .084(4) -.001(2) .025(2) .002(2)
C2 .056(2) .034(2) .075(3) .002(2) .013(2) .012(2)
C3 .047(2) .037(2) .063(3) .001(2) .009(2) .008(2)
C4 .046(2) .036(2) .056(3) .000(2) .012(2) .001(2)
C5 .045(2) .037(2) .062(3) .000(2) .014(2) .002(2)
C6 .042(2) .047(2) .072(3) .005(2) .009(2) .016(2)
C7 .042(2) .048(2) .064(3) -.003(2) .006(2) .001(2)
C8 .047(2) .035(2) .062(3) -.001(2) .006(2) -.002(2)
C9 .042(2) .035(2) .061(3) .0014(15) .007(2) .002(2)
C10 .042(2) .035(2) .059(3) -.0007(15) .006(2) .002(2)
C11 .042(2) .043(2) .057(3) .001(2) .010(2) .002(2)
C12 .044(2) .047(2) .070(3) -.003(2) .005(2) -.001(2)
C13 .044(2) .058(2) .064(3) .004(2) .001(2) .004(2)
C14 .046(2) .044(2) .070(3) .007(2) .011(2) .010(2)
C15 .040(2) .037(2) .066(3) -.001(2) .011(2) .004(2)
C16 .050(2) .074(3) .089(4) .004(2) -.005(2) .031(3)
C17 .053(3) .104(4) .079(4) .000(2) -.003(2) -.022(3)
C18 .064(3) .062(3) .105(4) -.020(2) -.001(3) .008(3)
C19 .076(3) .092(3) .067(3) .001(3) -.013(3) -.002(3)
C20 .075(3) .080(3) .122(5) .027(3) .037(3) .049(3)
C21 .073(3) .054(2) .101(4) -.005(2) .026(3) -.010(3)
N1 .057(2) .037(2) .077(3) -.0051(14) .017(2) -.005(2)
O1 .048(2) .057(2) .103(3) .0035(12) .003(2) .031(2)
O2 .048(2) .066(2) .061(2) -.0029(12) .0045(13) -.007(2)
O3 .057(2) .0432(15) .077(2) .0028(12) .0057(14) -.0094(14)
O4 .060(2) .077(2) .083(2) .0114(15) -.016(2) .003(2)
O5 .055(2) .050(2) .092(2) .0154(12) .017(2) .021(2)
O6 .0490(14) .0365(13) .084(2) -.0005(11) .0127(14) -.0015(14)

loop_
_atom_site_label
_atom_site_fract_x
_atom_site_fract_y
_atom_site_fract_z
_atom_site_U_iso_or_equiv
_atom_site_thermal_displace_type
_atom_site_calc_flag
_atom_site_refinement_flags
_atom_site_occupancy
_atom_site_disorder_group
_atom_site_type_symbol
C1 .8356(2) .8534(4) .4863(3) .0610(12) Uani d . 1 . C
C2 .7804(2) .8199(3) .4290(3) .0567(11) Uani d . 1 . C
C3 .7721(2) .6870(3) .4074(2) .0505(10) Uani d . 1 . C
C4 .8229(2) .6028(3) .4491(2) .0467(9) Uani d . 1 . C
C5 .8786(2) .6465(3) .5080(2) .0487(10) Uani d . 1 . C
C6 .7184(2) .6299(3) .3499(2) .0556(11) Uani d . 1 . C
C7 .7192(2) .4967(4) .3403(2) .0537(11) Uani d . 1 . C
C8 .7724(2) .4119(3) .3869(2) .0501(10) Uani d . 1 . C
C9 .8253(2) .4647(3) .4413(2) .0477(10) Uani d . 1 . C
C10 .8884(2) .4195(3) .4993(2) .0475(10) Uani d . 1 . C
C11 .9212(2) .5296(3) .5408(2) .0488(10) Uani d . 1 . C
C12 .9817(2) .5198(4) .5980(2) .0565(11) Uani d . 1 . C
C13 1.0122(2) .3962(4) .6178(2) .0590(11) Uani d . 1 . C
C14 .9812(2) .2877(3) .5784(2) .0544(11) Uani d . 1 . C
C15 .9202(2) .2969(3) .5203(2) .0487(10) Uani d . 1 . C
C16 .5945(2) .6911(4) .2927(3) .0767(15) Uani d . 1 . C
C17 .6890(2) .4123(5) .2266(3) .084(2) Uani d . 1 . C
C18 .7182(2) .2090(4) .3954(3) .083(2) Uani d . 1 . C
C19 1.1041(3) .4769(5) .7171(3) .086(2) Uani d . 1 . C
C20 .9834(3) .0968(5) .6436(3) .091(2) Uani d . 1 . C
C21 .9252(2) .1383(4) .4383(3) .0758(14) Uani d . 1 . C
N1 .8869(2) .7694(3) .5290(2) .0580(10) Uani d . 1 . N
O1 .67040(14) .7125(3) .3040(2) .0738(10) Uani d . 1 . O
O2 .66578(13) .4386(3) .2854(2) .0609(8) Uani d . 1 . O
O3 .76913(14) .2805(2) .3702(2) .0623(8) Uani d . 1 . O
O4 1.0722(2) .3717(3) .6738(2) .0819(10) Uani d . 1 . O
O5 1.01356(14) .1661(2) .5983(2) .0666(9) Uani d . 1 . O
O6 .88939(13) .1854(2) .4861(2) .0580(8) Uani d . 1 . O
H11 .8461 .9394 .5062 .050 Uiso d . 1 . H
H21 .7461 .8874 .4032 .050 Uiso d . 1 . H
H121 1.0021 .5962 .6275 .050 Uiso d . 1 . H
H161 .5838 .6558 .3281 .050 Uiso d . 1 . H
H162 .5817 .7338 .2545 .050 Uiso d . 1 . H
H163 .5812 .6124 .2456 .080 Uiso d . 1 . H
H171 .7281 .3759 .2428 .050 Uiso d . 1 . H
H172 .6552 .3827 .1973 .050 Uiso d . 1 . H
H173 .7011 .5056 .2088 .080 Uiso d . 1 . H
H181 .7409 .1855 .4425 .050 Uiso d . 1 . H
H182 .6734 .2268 .3678 .050 Uiso d . 1 . H
H183 .7084 .1421 .3508 .080 Uiso d . 1 . H
H191 1.1169 .5495 .6786 .050 Uiso d . 1 . H
H192 1.1403 .4385 .7507 .050 Uiso d . 1 . H
H193 1.0672 .5221 .7448 .080 Uiso d . 1 . H
H201 1.0200 .0332 .6784 .050 Uiso d . 1 . H
H202 .9451 .1066 .6436 .050 Uiso d . 1 . H
H203 .9689 .0267 .6096 .080 Uiso d . 1 . H
H211 .9215 .1856 .3944 .050 Uiso d . 1 . H
H212 .9770 .1474 .4605 .080 Uiso d . 1 . H
H213 .9059 .0520 .4325 .080 Uiso d . 1 . H

loop_
_atom_type_symbol
_atom_type_description
_atom_type_scat_dispersion_real
_atom_type_scat_dispersion_imag
_atom_type_scat_source
C C 0.0033 0.0016 'International Tables Vol C Tables 4.2.6.8 and 6.1.1.4'
H H 0.0000 0.0000 'International Tables Vol C Tables 4.2.6.8 and 6.1.1.4'
N N 0.0061 0.0033 'International Tables Vol C Tables 4.2.6.8 and 6.1.1.4'
O O 0.0106 0.0060 'International Tables Vol C Tables 4.2.6.8 and 6.1.1.4'

loop_
_geom_angle_atom_site_label_1
_geom_angle_atom_site_label_2
_geom_angle_atom_site_label_3
_geom_angle
C2 C1 N1 126.5(3)
C1 C2 C3 119.3(3)
C4 C3 C6 116.2(3)
C4 C3 C2 114.8(3)
C6 C3 C2 129.0(3)
C3 C4 C5 122.0(3)
C3 C4 C9 126.5(4)
C5 C4 C9 111.5(3)
N1 C5 C4 124.0(4)
N1 C5 C11 128.9(4)
C4 C5 C11 107.1(3)
O1 C6 C7 123.1(4)
O1 C6 C3 117.7(3)
C7 C6 C3 119.1(3)
C6 C7 O2 119.9(3)
C6 C7 C8 122.5(4)
O2 C7 C8 117.6(3)
C9 C8 O3 123.4(3)
C9 C8 C7 119.4(3)
O3 C8 C7 117.0(3)
C8 C9 C4 116.2(3)
C8 C9 C10 138.1(3)
C4 C9 C10 105.7(3)
C15 C10 C11 117.0(3)
C15 C10 C9 134.0(3)
C11 C10 C9 108.9(3)
C12 C11 C10 123.0(3)
C12 C11 C5 130.2(3)
C10 C11 C5 106.8(3)
C11 C12 C13 118.8(3)
O4 C13 C14 115.6(3)
O4 C13 C12 125.1(4)
C14 C13 C12 119.3(3)
C13 C14 O5 118.3(3)
C13 C14 C15 122.3(3)
O5 C14 C15 119.5(4)
O6 C15 C14 119.5(3)
O6 C15 C10 120.8(3)
C14 C15 C10 119.6(3)
C5 N1 C1 113.4(3)
C6 O1 C16 117.2(3)
C7 O2 C17 113.8(3)
C8 O3 C18 113.4(3)
C13 O4 C19 118.1(3)
C14 O5 C20 113.6(3)
C15 O6 C21 113.5(3)

loop_
_geom_bond_atom_site_label_1
_geom_bond_atom_site_label_2
_geom_bond_site_symmetry_2
_geom_bond_distance
_geom_bond_publ_flag
C1 C2 . 1.351(6) ?
C1 N1 . 1.388(5) ?
C2 C3 . 1.421(5) ?
C3 C4 . 1.377(5) ?
C3 C6 . 1.420(6) ?
C4 C5 . 1.405(5) ?
C4 C9 . 1.423(5) ?
C5 N1 . 1.320(5) ?
C5 C11 . 1.485(5) ?
C6 O1 . 1.377(4) ?
C6 C7 . 1.376(5) ?
C7 O2 . 1.389(5) ?
C7 C8 . 1.446(5) ?
C8 C9 . 1.358(5) ?
C8 O3 . 1.381(4) ?
C9 C10 . 1.476(5) ?
C10 C15 . 1.401(5) ?
C10 C11 . 1.429(5) ?
C11 C12 . 1.366(5) ?
C12 C13 . 1.399(5) ?
C13 O4 . 1.365(5) ?
C13 C14 . 1.388(6) ?
C14 O5 . 1.393(4) ?
C14 C15 . 1.382(6) ?
C15 O6 . 1.370(4) ?
C16 O1 . 1.418(5) ?
C17 O2 . 1.409(6) ?
C18 O3 . 1.427(5) ?
C19 O4 . 1.402(6) ?
C20 O5 . 1.408(5) ?
C21 O6 . 1.421(5) ?

loop_
_cod_related_entry_id
_cod_related_entry_database
_cod_related_entry_code
1 ChemSpider 21137677
